data_4081756
loop_
_publ_author_name
'Yan, KaKing'
'Upton, Brianna M.'
'Zhu, Jing'
'Ellern, Arkady'
'Sadow, Aaron D.'

_publ_section_title
;
 Nucleophilicity of Neutral versus Cationic Magnesium Silyl Compounds
;
_journal_issue 22
_journal_name_full Organometallics
_journal_page_first 6834
_journal_paper_doi 10.1021/om400447q
_journal_volume 32
_journal_year 2013
_chemical_formula_moiety 'C19 H47 I Mg N2 Si4, C6 H6'
_chemical_formula_sum 'C25 H53 I Mg N2 Si4'
_chemical_formula_weight 645.26
_space_group_IT_number 14
_symmetry_cell_setting monoclinic
_symmetry_space_group_name_Hall '-P 2yn'
_symmetry_space_group_name_H-M 'P 1 21/n 1'
_atom_sites_solution_hydrogens geom
_atom_sites_solution_primary direct
_atom_sites_solution_secondary difmap
_audit_creation_method 'APEX2 v2010.11-3'
_cell_angle_alpha 90
_cell_angle_beta 95.298(3)
_cell_angle_gamma 90
_cell_formula_units_Z 4
_cell_length_a 9.136(2)
_cell_length_b 11.932(3)
_cell_length_c 32.312(7)
_cell_measurement_reflns_used 3636
_cell_measurement_temperature 173.(2)
_cell_measurement_theta_max 22.9579
_cell_measurement_theta_min 2.2697
_cell_volume 3507.3(14)
_computing_cell_refinement 'SAINT V7.66A (Bruker AXS, 2009)'
_computing_data_collection 'APEX2 Suite (Bruker AXS, 2009)'
_computing_data_reduction 'SAINT V7.66A (Bruker AXS, 2009)'
_computing_molecular_graphics 'XSHELL (Bruker AXS, 2007)'
_computing_publication_material 'APEX2 Suite (Bruker AXS, 2009)'
_computing_structure_refinement 'SHELXL-97 (Sheldrick, 2008)'
_computing_structure_solution 'SHELXS-97 (Sheldrick, 2008)'
_diffrn_ambient_temperature 173.(2)
_diffrn_detector_area_resol_mean 8.3333
_diffrn_measured_fraction_theta_full 0.999
_diffrn_measured_fraction_theta_max 0.999
_diffrn_measurement_device_type ' BRUKER APEX2 CCD Diffractometer'
_diffrn_measurement_method '\w scan'
_diffrn_radiation_type MoK\a
_diffrn_radiation_wavelength 0.71073
_diffrn_reflns_av_R_equivalents 0.0639
_diffrn_reflns_av_sigmaI/netI 0.0511
_diffrn_reflns_limit_h_max 10
_diffrn_reflns_limit_h_min -10
_diffrn_reflns_limit_k_max 13
_diffrn_reflns_limit_k_min -13
_diffrn_reflns_limit_l_max 36
_diffrn_reflns_limit_l_min -36
_diffrn_reflns_number 24464
_diffrn_reflns_theta_full 23.79
_diffrn_reflns_theta_max 23.79
_diffrn_reflns_theta_min 1.27
_exptl_absorpt_coefficient_mu 1.083
_exptl_absorpt_correction_T_max 0.92
_exptl_absorpt_correction_T_min 0.81
_exptl_absorpt_correction_type multi-scan
_exptl_absorpt_process_details 'SADABS V2008/1 (Bruker AXS)'
_exptl_crystal_colour colourless
_exptl_crystal_density_diffrn 1.222
_exptl_crystal_density_method 'not measured'
_exptl_crystal_description plate
_exptl_crystal_F_000 1352
_exptl_crystal_size_max 0.32
_exptl_crystal_size_mid 0.13
_exptl_crystal_size_min 0.08
_refine_diff_density_max 1.171
_refine_diff_density_min -0.874
_refine_ls_extinction_method none
_refine_ls_goodness_of_fit_ref 1.097
_refine_ls_hydrogen_treatment constr
_refine_ls_matrix_type full
_refine_ls_number_parameters 295
_refine_ls_number_reflns 5372
_refine_ls_number_restraints 0
_refine_ls_restrained_S_all 1.097
_refine_ls_R_factor_all 0.0658
_refine_ls_R_factor_gt 0.0414
_refine_ls_shift/su_max 0.001
_refine_ls_shift/su_mean 0.000
_refine_ls_structure_factor_coef Fsqd
_refine_ls_weighting_details 'calc w=1/[\s^2^(Fo^2^)+(0.0582P)^2^+1.1830P] where P=(Fo^2^+2Fc^2^)/3'
_refine_ls_weighting_scheme calc
_refine_ls_wR_factor_gt 0.0998
_refine_ls_wR_factor_ref 0.1177
_reflns_number_gt 4054
_reflns_number_total 5372
_reflns_threshold_expression >2sigma(I)
_cod_data_source_file om400447q_si_001.cif
_cod_data_source_block DPEMg{Si(SiMe3)3}I
_cod_original_cell_volume 3507.3(13)
_cod_database_code 4081756

loop_
_symmetry_equiv_pos_as_xyz
'x, y, z'
'-x+1/2, y+1/2, -z+1/2'
'-x, -y, -z'
'x-1/2, -y-1/2, z-1/2'

loop_
_atom_site_type_symbol
_atom_site_label
_atom_site_fract_x
_atom_site_fract_y
_atom_site_fract_z
_atom_site_U_iso_or_equiv
_atom_site_adp_type
_atom_site_calc_flag
_atom_site_refinement_flags
_atom_site_occupancy
I I1 0.69968(4) 0.79110(3) 0.963551(11) 0.04480(15) Uani d . 1
Mg Mg1 0.45037(16) 0.76175(13) 0.91166(5) 0.0239(4) Uani d . 1
C C1 0.8173(6) 0.8111(5) 0.84037(18) 0.0456(15) Uani d . 1
H H1A 0.8796 0.857 0.824 0.068 Uiso calc R 1
H H1B 0.8757 0.75 0.8537 0.068 Uiso calc R 1
H H1C 0.778 0.8578 0.8617 0.068 Uiso calc R 1
C C2 0.5697(6) 0.8706(5) 0.77543(19) 0.0515(16) Uani d . 1
H H2A 0.5268 0.922 0.7947 0.077 Uiso calc R 1
H H2B 0.4919 0.8415 0.7554 0.077 Uiso calc R 1
H H2C 0.6425 0.9108 0.7606 0.077 Uiso calc R 1
C C3 0.7459(6) 0.6601(5) 0.76647(16) 0.0420(14) Uani d . 1
H H3A 0.803 0.7067 0.7489 0.063 Uiso calc R 1
H H3B 0.668 0.6213 0.7491 0.063 Uiso calc R 1
H H3C 0.8108 0.6047 0.7812 0.063 Uiso calc R 1
C C4 0.1698(6) 0.7437(5) 0.7858(2) 0.0526(16) Uani d . 1
H H4A 0.2256 0.8056 0.775 0.079 Uiso calc R 1
H H4B 0.1334 0.7661 0.8122 0.079 Uiso calc R 1
H H4C 0.0865 0.725 0.7657 0.079 Uiso calc R 1
C C5 0.1781(6) 0.5013(5) 0.81333(17) 0.0492(16) Uani d . 1
H H5A 0.1482 0.5199 0.8409 0.074 Uiso calc R 1
H H5B 0.2365 0.4322 0.8151 0.074 Uiso calc R 1
H H5C 0.0905 0.4904 0.7938 0.074 Uiso calc R 1
C C6 0.3409(6) 0.5762(5) 0.74161(15) 0.0451(14) Uani d . 1
H H6A 0.2515 0.5548 0.7243 0.068 Uiso calc R 1
H H6B 0.4087 0.5124 0.7443 0.068 Uiso calc R 1
H H6C 0.3882 0.6392 0.7287 0.068 Uiso calc R 1
C C7 0.8020(5) 0.5075(5) 0.87963(18) 0.0437(14) Uani d . 1
H H7A 0.8065 0.5651 0.9013 0.066 Uiso calc R 1
H H7B 0.8589 0.5322 0.857 0.066 Uiso calc R 1
H H7C 0.8432 0.4373 0.8914 0.066 Uiso calc R 1
C C8 0.5164(6) 0.4062(4) 0.90026(17) 0.0423(14) Uani d . 1
H H8A 0.5719 0.3375 0.9074 0.064 Uiso calc R 1
H H8B 0.4153 0.3868 0.8899 0.064 Uiso calc R 1
H H8C 0.5153 0.4535 0.925 0.064 Uiso calc R 1
C C9 0.6033(7) 0.3847(5) 0.81393(17) 0.0488(15) Uani d . 1
H H9A 0.6505 0.3142 0.8232 0.073 Uiso calc R 1
H H9B 0.6568 0.4179 0.792 0.073 Uiso calc R 1
H H9C 0.5014 0.3701 0.8031 0.073 Uiso calc R 1
C C10 0.1961(6) 0.6021(5) 0.92825(16) 0.0411(14) Uani d . 1
H H10A 0.2622 0.5499 0.9151 0.049 Uiso calc R 1
H H10B 0.1216 0.6306 0.9066 0.049 Uiso calc R 1
C C11 0.1223(7) 0.5434(6) 0.96255(19) 0.0625(18) Uani d . 1
H H11A 0.1214 0.4612 0.9582 0.075 Uiso calc R 1
H H11B 0.0198 0.5697 0.9632 0.075 Uiso calc R 1
C C12 0.2143(7) 0.5739(6) 1.00315(18) 0.0569(17) Uani d . 1
H H12A 0.1549 0.6164 1.0219 0.068 Uiso calc R 1
H H12B 0.2538 0.5058 1.0177 0.068 Uiso calc R 1
C C13 0.3370(6) 0.6454(5) 0.98921(16) 0.0423(14) Uani d . 1
H H13A 0.3645 0.7042 1.0101 0.051 Uiso calc R 1
H H13B 0.4247 0.5987 0.9858 0.051 Uiso calc R 1
C C14 0.1831(6) 0.7930(5) 0.95502(17) 0.0446(14) Uani d . 1
H H14A 0.2217 0.8364 0.9798 0.053 Uiso calc R 1
H H14B 0.0844 0.7647 0.9599 0.053 Uiso calc R 1
C C15 0.1716(5) 0.8680(5) 0.91732(18) 0.0421(14) Uani d . 1
H H15A 0.1321 0.8248 0.8926 0.051 Uiso calc R 1
H H15B 0.1029 0.9304 0.9214 0.051 Uiso calc R 1
C C16 0.3680(6) 0.9986(4) 0.94274(17) 0.0429(14) Uani d . 1
H H16A 0.4204 0.9615 0.9672 0.051 Uiso calc R 1
H H16B 0.2829 1.0402 0.9519 0.051 Uiso calc R 1
C C17 0.4691(7) 1.0765(5) 0.9226(2) 0.0626(18) Uani d . 1
H H17A 0.5721 1.0651 0.9342 0.075 Uiso calc R 1
H H17B 0.4415 1.1555 0.927 0.075 Uiso calc R 1
C C18 0.4512(7) 1.0473(5) 0.8763(2) 0.0614(18) Uani d . 1
H H18A 0.4414 1.116 0.859 0.074 Uiso calc R 1
H H18B 0.5363 1.0034 0.8684 0.074 Uiso calc R 1
C C19 0.3129(6) 0.9788(5) 0.87110(17) 0.0458(14) Uani d . 1
H H19A 0.2249 1.0275 0.8678 0.055 Uiso calc R 1
H H19B 0.3125 0.9285 0.8467 0.055 Uiso calc R 1
C C20 1.0719(5) 0.2609(3) 0.8844(2) 0.077(2) Uani d G 1
H H20 1.1396 0.3164 0.8772 0.092 Uiso calc R 1
C C21 0.9730(6) 0.2144(4) 0.85390(12) 0.070(2) Uani d G 1
H H21 0.973 0.2383 0.8258 0.084 Uiso calc R 1
C C22 0.8740(5) 0.1331(4) 0.86440(19) 0.082(2) Uani d G 1
H H22 0.8064 0.1014 0.8435 0.098 Uiso calc R 1
C C23 0.8739(5) 0.0982(4) 0.9054(2) 0.094(3) Uani d G 1
H H23 0.8063 0.0426 0.9126 0.112 Uiso calc R 1
C C24 0.9728(7) 0.1446(5) 0.93597(13) 0.088(3) Uani d G 1
H H24 0.9728 0.1207 0.964 0.106 Uiso calc R 1
C C25 1.0718(6) 0.2259(4) 0.92546(17) 0.088(3) Uani d G 1
H H25 1.1395 0.2577 0.9463 0.106 Uiso calc R 1
N N1 0.2823(4) 0.6974(3) 0.94876(12) 0.0301(9) Uani d . 1
N N2 0.3179(4) 0.9139(3) 0.91030(12) 0.0305(10) Uani d . 1
Si Si1 0.49162(13) 0.65689(10) 0.84286(4) 0.0205(3) Uani d . 1
Si Si2 0.66130(14) 0.75120(12) 0.80536(4) 0.0284(3) Uani d . 1
Si Si3 0.29155(14) 0.61876(12) 0.79449(4) 0.0287(3) Uani d . 1
Si Si4 0.60560(15) 0.48443(11) 0.85892(4) 0.0278(3) Uani d . 1

loop_
_atom_site_aniso_label
_atom_site_aniso_U_11
_atom_site_aniso_U_22
_atom_site_aniso_U_33
_atom_site_aniso_U_12
_atom_site_aniso_U_13
_atom_site_aniso_U_23
I1 0.0324(2) 0.0628(3) 0.0370(2) 0.00232(17) -0.00869(15) -0.01214(18)
Mg1 0.0247(8) 0.0253(9) 0.0217(8) 0.0014(7) 0.0012(7) -0.0035(7)
C1 0.034(3) 0.050(4) 0.054(4) -0.019(3) 0.009(3) -0.007(3)
C2 0.050(4) 0.049(4) 0.057(4) 0.004(3) 0.015(3) 0.025(3)
C3 0.036(3) 0.054(4) 0.038(3) -0.002(3) 0.011(3) -0.001(3)
C4 0.038(3) 0.055(4) 0.062(4) 0.013(3) -0.012(3) -0.001(3)
C5 0.041(3) 0.071(4) 0.035(3) -0.029(3) 0.004(3) -0.002(3)
C6 0.042(3) 0.065(4) 0.027(3) -0.009(3) -0.001(2) -0.006(3)
C7 0.031(3) 0.047(4) 0.052(4) 0.008(3) 0.000(3) 0.004(3)
C8 0.051(3) 0.034(3) 0.043(3) 0.003(3) 0.004(3) 0.009(3)
C9 0.063(4) 0.036(3) 0.047(4) 0.014(3) 0.002(3) -0.011(3)
C10 0.049(3) 0.043(3) 0.031(3) -0.014(3) 0.004(3) -0.008(2)
C11 0.069(4) 0.062(4) 0.056(4) -0.032(4) 0.006(3) 0.001(3)
C12 0.060(4) 0.068(4) 0.043(4) -0.019(3) 0.002(3) 0.016(3)
C13 0.043(3) 0.057(4) 0.026(3) -0.012(3) 0.000(2) 0.011(3)
C14 0.041(3) 0.050(4) 0.045(3) -0.004(3) 0.018(3) -0.009(3)
C15 0.027(3) 0.046(4) 0.053(4) 0.008(2) 0.005(3) -0.009(3)
C16 0.050(3) 0.028(3) 0.050(4) 0.009(3) 0.001(3) -0.014(3)
C17 0.065(4) 0.046(4) 0.077(5) -0.011(3) 0.011(4) -0.013(3)
C18 0.075(5) 0.046(4) 0.066(5) -0.006(3) 0.017(4) 0.006(3)
C19 0.060(4) 0.039(3) 0.037(3) 0.008(3) -0.003(3) 0.007(3)
C20 0.054(4) 0.040(4) 0.136(8) 0.009(3) 0.006(5) 0.027(5)
C21 0.095(6) 0.060(5) 0.057(4) 0.034(4) 0.018(4) 0.003(4)
C22 0.065(5) 0.063(5) 0.108(7) 0.014(4) -0.041(5) -0.017(5)
C23 0.045(4) 0.087(6) 0.151(9) 0.007(4) 0.023(5) 0.029(6)
C24 0.135(8) 0.084(6) 0.051(5) 0.067(6) 0.043(5) 0.018(4)
C25 0.119(7) 0.047(5) 0.086(6) 0.044(5) -0.058(5) -0.030(4)
N1 0.031(2) 0.035(2) 0.024(2) -0.0058(19) 0.0032(18) -0.0056(18)
N2 0.033(2) 0.029(2) 0.029(2) 0.0041(18) 0.0017(19) -0.0072(18)
Si1 0.0192(6) 0.0224(7) 0.0198(7) 0.0003(5) 0.0011(5) -0.0003(5)
Si2 0.0253(7) 0.0302(8) 0.0304(8) -0.0009(6) 0.0067(6) 0.0035(6)
Si3 0.0243(7) 0.0384(8) 0.0227(7) -0.0039(6) -0.0013(6) -0.0030(6)
Si4 0.0315(7) 0.0252(7) 0.0265(7) 0.0050(6) 0.0015(6) -0.0006(6)

loop_
_atom_type_symbol
_atom_type_description
_atom_type_scat_dispersion_real
_atom_type_scat_dispersion_imag
_atom_type_scat_source
C C 0.0033 0.0016 'International Tables Vol C Tables 4.2.6.8 and 6.1.1.4'
H H 0.0000 0.0000 'International Tables Vol C Tables 4.2.6.8 and 6.1.1.4'
N N 0.0061 0.0033 'International Tables Vol C Tables 4.2.6.8 and 6.1.1.4'
Mg Mg 0.0486 0.0363 'International Tables Vol C Tables 4.2.6.8 and 6.1.1.4'
Si Si 0.0817 0.0704 'International Tables Vol C Tables 4.2.6.8 and 6.1.1.4'
I I -0.4742 1.8119 'International Tables Vol C Tables 4.2.6.8 and 6.1.1.4'

loop_
_geom_angle_atom_site_label_1
_geom_angle_atom_site_label_2
_geom_angle_atom_site_label_3
_geom_angle
N1 Mg1 N2 83.47(16)
N1 Mg1 Si1 117.74(12)
N2 Mg1 Si1 120.38(12)
N1 Mg1 I1 107.41(12)
N2 Mg1 I1 109.67(12)
Si1 Mg1 I1 114.08(6)
N1 Mg1 C15 56.22(16)
N2 Mg1 C15 30.44(15)
Si1 Mg1 C15 117.76(13)
I1 Mg1 C15 126.97(12)
Si2 C1 H1A 109.5
Si2 C1 H1B 109.5
H1A C1 H1B 109.5
Si2 C1 H1C 109.5
H1A C1 H1C 109.5
H1B C1 H1C 109.5
Si2 C2 H2A 109.5
Si2 C2 H2B 109.5
H2A C2 H2B 109.5
Si2 C2 H2C 109.5
H2A C2 H2C 109.5
H2B C2 H2C 109.5
Si2 C3 H3A 109.5
Si2 C3 H3B 109.5
H3A C3 H3B 109.5
Si2 C3 H3C 109.5
H3A C3 H3C 109.5
H3B C3 H3C 109.5
Si3 C4 H4A 109.5
Si3 C4 H4B 109.5
H4A C4 H4B 109.5
Si3 C4 H4C 109.5
H4A C4 H4C 109.5
H4B C4 H4C 109.5
Si3 C5 H5A 109.5
Si3 C5 H5B 109.5
H5A C5 H5B 109.5
Si3 C5 H5C 109.5
H5A C5 H5C 109.5
H5B C5 H5C 109.5
Si3 C6 H6A 109.5
Si3 C6 H6B 109.5
H6A C6 H6B 109.5
Si3 C6 H6C 109.5
H6A C6 H6C 109.5
H6B C6 H6C 109.5
Si4 C7 H7A 109.5
Si4 C7 H7B 109.5
H7A C7 H7B 109.5
Si4 C7 H7C 109.5
H7A C7 H7C 109.5
H7B C7 H7C 109.5
Si4 C8 H8A 109.5
Si4 C8 H8B 109.5
H8A C8 H8B 109.5
Si4 C8 H8C 109.5
H8A C8 H8C 109.5
H8B C8 H8C 109.5
Si4 C9 H9A 109.5
Si4 C9 H9B 109.5
H9A C9 H9B 109.5
Si4 C9 H9C 109.5
H9A C9 H9C 109.5
H9B C9 H9C 109.5
N1 C10 C11 106.1(4)
N1 C10 H10A 110.5
C11 C10 H10A 110.5
N1 C10 H10B 110.5
C11 C10 H10B 110.5
H10A C10 H10B 108.7
C10 C11 C12 105.6(5)
C10 C11 H11A 110.6
C12 C11 H11A 110.6
C10 C11 H11B 110.6
C12 C11 H11B 110.6
H11A C11 H11B 108.8
C13 C12 C11 104.0(4)
C13 C12 H12A 111.0
C11 C12 H12A 111.0
C13 C12 H12B 111.0
C11 C12 H12B 111.0
H12A C12 H12B 109.0
N1 C13 C12 107.4(4)
N1 C13 H13A 110.2
C12 C13 H13A 110.2
N1 C13 H13B 110.2
C12 C13 H13B 110.2
H13A C13 H13B 108.5
N1 C14 C15 110.2(4)
N1 C14 H14A 109.6
C15 C14 H14A 109.6
N1 C14 H14B 109.6
C15 C14 H14B 109.6
H14A C14 H14B 108.1
N2 C15 C14 110.3(4)
N2 C15 Mg1 48.2(2)
C14 C15 Mg1 78.0(3)
N2 C15 H15A 109.6
C14 C15 H15A 109.6
Mg1 C15 H15A 88.7
N2 C15 H15B 109.6
C14 C15 H15B 109.6
Mg1 C15 H15B 156.8
H15A C15 H15B 108.1
N2 C16 C17 105.9(4)
N2 C16 H16A 110.6
C17 C16 H16A 110.6
N2 C16 H16B 110.6
C17 C16 H16B 110.6
H16A C16 H16B 108.7
C16 C17 C18 105.6(5)
C16 C17 H17A 110.6
C18 C17 H17A 110.6
C16 C17 H17B 110.6
C18 C17 H17B 110.6
H17A C17 H17B 108.7
C19 C18 C17 104.2(5)
C19 C18 H18A 110.9
C17 C18 H18A 110.9
C19 C18 H18B 110.9
C17 C18 H18B 110.9
H18A C18 H18B 108.9
N2 C19 C18 103.3(4)
N2 C19 H19A 111.1
C18 C19 H19A 111.1
N2 C19 H19B 111.1
C18 C19 H19B 111.1
H19A C19 H19B 109.1
C21 C20 C25 120.0
C21 C20 H20 120.0
C25 C20 H20 120.0
C22 C21 C20 120.0
C22 C21 H21 120.0
C20 C21 H21 120.0
C21 C22 C23 120.0
C21 C22 H22 120.0
C23 C22 H22 120.0
C24 C23 C22 120.0
C24 C23 H23 120.0
C22 C23 H23 120.0
C25 C24 C23 120.0
C25 C24 H24 120.0
C23 C24 H24 120.0
C24 C25 C20 120.0
C24 C25 H25 120.0
C20 C25 H25 120.0
C14 N1 C13 111.1(4)
C14 N1 C10 109.9(4)
C13 N1 C10 101.1(4)
C14 N1 Mg1 106.0(3)
C13 N1 Mg1 115.7(3)
C10 N1 Mg1 113.1(3)
C15 N2 C19 111.5(4)
C15 N2 C16 111.3(4)
C19 N2 C16 103.2(4)
C15 N2 Mg1 101.4(3)
C19 N2 Mg1 115.2(3)
C16 N2 Mg1 114.5(3)
Si3 Si1 Si2 105.17(7)
Si3 Si1 Si4 106.34(7)
Si2 Si1 Si4 103.58(7)
Si3 Si1 Mg1 119.85(7)
Si2 Si1 Mg1 111.41(7)
Si4 Si1 Mg1 109.19(7)
C2 Si2 C1 107.4(3)
C2 Si2 C3 106.6(3)
C1 Si2 C3 106.7(3)
C2 Si2 Si1 110.29(18)
C1 Si2 Si1 111.92(19)
C3 Si2 Si1 113.59(19)
C4 Si3 C6 105.6(3)
C4 Si3 C5 107.8(3)
C6 Si3 C5 106.2(3)
C4 Si3 Si1 111.3(2)
C6 Si3 Si1 115.01(18)
C5 Si3 Si1 110.45(18)
C8 Si4 C7 106.4(3)
C8 Si4 C9 105.2(3)
C7 Si4 C9 108.1(3)
C8 Si4 Si1 112.40(18)
C7 Si4 Si1 109.94(19)
C9 Si4 Si1 114.34(19)

loop_
_geom_bond_atom_site_label_1
_geom_bond_atom_site_label_2
_geom_bond_distance
I1 Mg1 2.7232(16)
Mg1 N1 2.173(4)
Mg1 N2 2.180(4)
Mg1 Si1 2.609(2)
Mg1 C15 2.866(5)
C1 Si2 1.877(5)
C1 H1A 0.98
C1 H1B 0.98
C1 H1C 0.98
C2 Si2 1.875(5)
C2 H2A 0.98
C2 H2B 0.98
C2 H2C 0.98
C3 Si2 1.881(5)
C3 H3A 0.98
C3 H3B 0.98
C3 H3C 0.98
C4 Si3 1.866(6)
C4 H4A 0.98
C4 H4B 0.98
C4 H4C 0.98
C5 Si3 1.878(5)
C5 H5A 0.98
C5 H5B 0.98
C5 H5C 0.98
C6 Si3 1.877(5)
C6 H6A 0.98
C6 H6B 0.98
C6 H6C 0.98
C7 Si4 1.876(5)
C7 H7A 0.98
C7 H7B 0.98
C7 H7C 0.98
C8 Si4 1.876(5)
C8 H8A 0.98
C8 H8B 0.98
C8 H8C 0.98
C9 Si4 1.877(5)
C9 H9A 0.98
C9 H9B 0.98
C9 H9C 0.98
C10 N1 1.502(6)
C10 C11 1.521(8)
C10 H10A 0.99
C10 H10B 0.99
C11 C12 1.535(8)
C11 H11A 0.99
C11 H11B 0.99
C12 C13 1.510(7)
C12 H12A 0.99
C12 H12B 0.99
C13 N1 1.491(6)
C13 H13A 0.99
C13 H13B 0.99
C14 N1 1.483(6)
C14 C15 1.507(8)
C14 H14A 0.99
C14 H14B 0.99
C15 N2 1.481(6)
C15 H15A 0.99
C15 H15B 0.99
C16 N2 1.497(6)
C16 C17 1.501(8)
C16 H16A 0.99
C16 H16B 0.99
C17 C18 1.530(9)
C17 H17A 0.99
C17 H17B 0.99
C18 C19 1.501(8)
C18 H18A 0.99
C18 H18B 0.99
C19 N2 1.482(6)
C19 H19A 0.99
C19 H19B 0.99
C20 C21 1.39
C20 C25 1.39
C20 H20 0.95
C21 C22 1.39
C21 H21 0.95
C22 C23 1.39
C22 H22 0.95
C23 C24 1.39
C23 H23 0.95
C24 C25 1.39
C24 H24 0.95
C25 H25 0.95
Si1 Si3 2.3373(17)
Si1 Si2 2.3418(18)
Si1 Si4 2.3429(18)
